data_4336705
loop_
_publ_author_name
'Femke F. B. J. Janssen'
'Laurens C. J. M. Peters'
'Paul P. J. Schlebos'
'Jan M. M. Smits'
'Ren\'e de Gelder'
'Alan E. Rowan'

_publ_contact_author
;
        F.F.B.J. Janssen
        Institute for Molecules and Materials
        Radboud University Nijmegen
        Heyendaalseweg 135
        6525 AJ  Nijmegen
        The Netherlands
;
_publ_contact_author_email femke.janssen@science.ru.nl
_publ_contact_author_fax '031 024 3553450'
_publ_contact_author_phone '031 024 3652022'
_publ_section_title
;
 Uncorrelated Dynamical Processes in Tetranuclear Carboxylate Clusters
 Studied by Variable-Temperature 1H NMR Spectroscopy.
;
_journal_name_full 'Inorganic Chemistry'
_journal_page_first 13004
_journal_page_last 13013
_journal_paper_doi 10.1021/ic401522v
_journal_volume 52
_journal_year 2013
_chemical_formula_sum 'C53 H55 Cd4 N7 O14'
_chemical_formula_weight 1463.64
_chemical_name_systematic
;
 ?
;
_space_group_IT_number 19
_symmetry_cell_setting orthorhombic
_symmetry_space_group_name_Hall 'P 2ac 2ab'
_symmetry_space_group_name_H-M 'P 21 21 21'
_atom_sites_solution_hydrogens geom
_atom_sites_solution_primary direct
_atom_sites_solution_secondary difmap
_audit_creation_date 2006-07-27
_audit_creation_method 'SHELXL, adapted and expanded'
_cell_angle_alpha 90.00
_cell_angle_beta 90.00
_cell_angle_gamma 90.00
_cell_formula_units_Z 4
_cell_length_a 14.3900(8)
_cell_length_b 16.1430(9)
_cell_length_c 23.611(3)
_cell_measurement_reflns_used 713
_cell_measurement_temperature 98(2)
_cell_measurement_theta_max 27.500
_cell_measurement_theta_min 2.080
_cell_volume 5484.8(8)
_computing_data_collection
;
Nonius "Collect" program suite (Nonius, 1999)
;
_computing_data_reduction
;
Nonius "EvalCCD" program suite (Duisenberg, 1998)
;
_computing_molecular_graphics
;
PLATON (Spek, 2003)
;
_computing_structure_refinement 'SHELXL-97 (Sheldrick, 1997)'
_computing_structure_solution
;
DIRDIF (Beurskens et al., 1996),
PATTY (Beurskens et al., 1987)
;
_diffrn_ambient_temperature 98(2)
_diffrn_detector_area_resol_mean 18.4
_diffrn_measured_fraction_theta_full 0.956
_diffrn_measured_fraction_theta_max 0.935
_diffrn_measurement_device 'Nonius KappaCCD'
_diffrn_measurement_method 'area detector \f and \w scan'
_diffrn_radiation_monochromator graphite
_diffrn_radiation_source 'fine-focus sealed tube'
_diffrn_radiation_type MoK\a
_diffrn_radiation_wavelength 0.71073
_diffrn_reflns_av_R_equivalents 0.0528
_diffrn_reflns_av_sigmaI/netI 0.0832
_diffrn_reflns_limit_h_max 12
_diffrn_reflns_limit_h_min -18
_diffrn_reflns_limit_k_max 20
_diffrn_reflns_limit_k_min -19
_diffrn_reflns_limit_l_max 30
_diffrn_reflns_limit_l_min -29
_diffrn_reflns_number 48770
_diffrn_reflns_theta_full 25.00
_diffrn_reflns_theta_max 27.50
_diffrn_reflns_theta_min 2.08
_diffrn_standards_decay_% 0.000
_diffrn_standards_interval_time 0
_diffrn_standards_number 0
_exptl_absorpt_coefficient_mu 1.601
_exptl_absorpt_correction_T_max 1.000
_exptl_absorpt_correction_T_min 0.881
_exptl_absorpt_correction_type multi-scan
_exptl_absorpt_process_details 'SADABS multi-scan (Sheldrick, 1996)'
_exptl_crystal_colour 'translucent red-brown'
_exptl_crystal_density_diffrn 1.772
_exptl_crystal_description 'rough fragment'
_exptl_crystal_F_000 2904
_exptl_crystal_size_max 0.24
_exptl_crystal_size_mid 0.21
_exptl_crystal_size_min 0.14
_refine_diff_density_max 0.686
_refine_diff_density_min -0.786
_refine_diff_density_rms 0.176
_refine_ls_abs_structure_Flack 0.14(2)
_refine_ls_extinction_method none
_refine_ls_goodness_of_fit_all 1.092
_refine_ls_goodness_of_fit_ref 1.092
_refine_ls_hydrogen_treatment constr
_refine_ls_matrix_type full
_refine_ls_number_parameters 714
_refine_ls_number_reflns 11254
_refine_ls_number_restraints 0
_refine_ls_restrained_S_all 1.092
_refine_ls_R_factor_all 0.1000
_refine_ls_R_factor_gt 0.0504
_refine_ls_R_factor_obs 0.0504
_refine_ls_shift/esd_max 0.000
_refine_ls_shift/esd_mean 0.000
_refine_ls_shift/su_max 0.000
_refine_ls_shift/su_mean 0.000
_refine_ls_structure_factor_coef Fsqd
_refine_ls_weighting_details
;
w=1/[\s^2^(Fo^2^)+(0.0304P)^2^+1.4767P] where P=(Fo^2^+2Fc^2^)/3
;
_refine_ls_weighting_scheme calc
_refine_ls_wR_factor_all 0.0809
_refine_ls_wR_factor_gt 0.0706
_refine_ls_wR_factor_obs 0.0706
_refine_ls_wR_factor_ref 0.0809
_reflns_number_gt 7572
_reflns_number_observed 7572
_reflns_number_total 11254
_reflns_observed_criterion >2sigma(I)
_reflns_threshold_expression >2sigma(I)
_cod_data_source_file ic401522v_si_001_3.cif
_cod_data_source_block FEM91B
_cod_original_cell_volume 5484.9(8)
_cod_database_code 4336705

loop_
_symmetry_equiv_pos_as_xyz
'x, y, z'
'x+1/2, -y+1/2, -z'
'-x, y+1/2, -z+1/2'
'-x+1/2, -y, z+1/2'

loop_
_atom_site_label
_atom_site_type_symbol
_atom_site_fract_x
_atom_site_fract_y
_atom_site_fract_z
_atom_site_U_iso_or_equiv
_atom_site_adp_type
_atom_site_occupancy
_atom_site_calc_flag
_atom_site_refinement_flags
Cd1 Cd 0.03162(4) 0.09777(3) 0.05783(3) 0.03232(15) Uani 1 d .
Cd2 Cd 0.04211(4) -0.10598(3) 0.05711(2) 0.02586(13) Uani 1 d .
Cd3 Cd -0.10982(3) -0.00942(3) 0.165184(17) 0.03239(13) Uani 1 d .
Cd4 Cd -0.19379(3) -0.01181(3) 0.032854(18) 0.03129(13) Uani 1 d .
C1 C 0.0018(4) -0.0174(4) -0.0544(3) 0.0261(15) Uani 1 d .
C2 C 0.0024(5) 0.0499(4) -0.0915(3) 0.040(2) Uani 1 d .
H2 H -0.0122 0.1034 -0.0772 0.048 Uiso 1 calc R
C3 C 0.0231(5) 0.0416(5) -0.1472(3) 0.045(2) Uani 1 d .
H3 H 0.0228 0.0888 -0.1713 0.054 Uiso 1 calc R
C4 C 0.0445(6) -0.0346(5) -0.1688(3) 0.048(2) Uani 1 d .
H4 H 0.0588 -0.0406 -0.2079 0.057 Uiso 1 calc R
C5 C 0.0453(5) -0.1029(5) -0.1334(3) 0.047(2) Uani 1 d .
H5 H 0.0611 -0.1555 -0.1487 0.057 Uiso 1 calc R
C6 C 0.0237(4) -0.0969(4) -0.0770(3) 0.0259(16) Uani 1 d .
C7 C 0.0402(5) -0.2391(4) -0.0443(3) 0.0327(17) Uani 1 d .
C8 C 0.0519(7) -0.2848(5) -0.0987(3) 0.067(3) Uani 1 d .
H8A H 0.0098 -0.2617 -0.1272 0.100 Uiso 1 calc R
H8B H 0.0375 -0.3435 -0.0928 0.100 Uiso 1 calc R
H8C H 0.1163 -0.2792 -0.1118 0.100 Uiso 1 calc R
C9 C 0.0451(5) -0.2908(4) 0.0097(3) 0.0311(17) Uani 1 d .
C10 C 0.0434(5) -0.3766(4) 0.0112(4) 0.045(2) Uani 1 d .
H10 H 0.0394 -0.4077 -0.0229 0.054 Uiso 1 calc R
C11 C 0.0476(5) -0.4157(4) 0.0627(3) 0.050(2) Uani 1 d .
H11 H 0.0453 -0.4744 0.0644 0.060 Uiso 1 calc R
C12 C 0.0551(5) -0.3705(4) 0.1116(3) 0.0390(19) Uani 1 d .
H12 H 0.0553 -0.3974 0.1474 0.047 Uiso 1 calc R
C13 C 0.0625(5) -0.2847(4) 0.1080(3) 0.0304(17) Uani 1 d .
C14 C 0.0842(5) -0.2299(4) 0.1556(3) 0.0323(17) Uani 1 d .
C15 C 0.0868(6) -0.2676(5) 0.2132(3) 0.058(3) Uani 1 d .
H15A H 0.1420 -0.3027 0.2167 0.088 Uiso 1 calc R
H15B H 0.0309 -0.3012 0.2190 0.088 Uiso 1 calc R
H15C H 0.0891 -0.2236 0.2418 0.088 Uiso 1 calc R
C16 C 0.1415(5) -0.0929(4) 0.1770(3) 0.0325(17) Uani 1 d .
C17 C 0.2155(5) -0.1062(5) 0.2131(3) 0.048(2) Uani 1 d .
H17 H 0.2362 -0.1610 0.2206 0.058 Uiso 1 calc R
C18 C 0.2586(7) -0.0400(6) 0.2379(4) 0.072(3) Uani 1 d .
H18 H 0.3100 -0.0497 0.2622 0.086 Uiso 1 calc R
C19 C 0.2305(6) 0.0386(5) 0.2289(4) 0.058(3) Uani 1 d .
H19 H 0.2615 0.0834 0.2470 0.070 Uiso 1 calc R
C20 C 0.1552(5) 0.0539(5) 0.1928(3) 0.045(2) Uani 1 d .
H20 H 0.1345 0.1091 0.1869 0.054 Uiso 1 calc R
C21 C 0.1104(4) -0.0109(4) 0.1653(2) 0.0317(15) Uani 1 d .
C22 C -0.1555(5) -0.1791(4) 0.0908(3) 0.0258(18) Uani 1 d .
C23 C -0.1552(6) -0.2322(5) 0.1375(4) 0.043(2) Uani 1 d .
H23 H -0.1308 -0.2138 0.1727 0.052 Uiso 1 calc R
C24 C -0.1901(6) -0.3113(5) 0.1326(5) 0.059(3) Uani 1 d .
H24 H -0.1884 -0.3470 0.1646 0.071 Uiso 1 calc R
C25 C -0.2275(6) -0.3401(5) 0.0825(4) 0.053(3) Uani 1 d .
H25 H -0.2500 -0.3953 0.0801 0.064 Uiso 1 calc R
C26 C -0.2320(5) -0.2895(4) 0.0370(4) 0.044(2) Uani 1 d .
H26 H -0.2589 -0.3088 0.0027 0.053 Uiso 1 calc R
C27 C -0.1970(5) -0.2085(4) 0.0403(3) 0.0341(19) Uani 1 d .
C28 C -0.2022(5) -0.1583(4) -0.0561(4) 0.0334(18) Uani 1 d .
C29 C -0.1858(6) -0.2389(5) -0.0866(4) 0.056(3) Uani 1 d .
H29A H -0.1466 -0.2748 -0.0631 0.084 Uiso 1 calc R
H29B H -0.1545 -0.2280 -0.1227 0.084 Uiso 1 calc R
H29C H -0.2454 -0.2662 -0.0937 0.084 Uiso 1 calc R
C30 C -0.2141(5) -0.0812(5) -0.0909(4) 0.037(2) Uani 1 d .
C31 C -0.2194(5) -0.0801(6) -0.1515(4) 0.054(3) Uani 1 d .
H31 H -0.2133 -0.1298 -0.1727 0.065 Uiso 1 calc R
C32 C -0.2333(5) -0.0060(7) -0.1781(3) 0.059(2) Uani 1 d .
H32 H -0.2383 -0.0042 -0.2182 0.071 Uiso 1 calc R
C33 C -0.2402(6) 0.0660(6) -0.1471(4) 0.050(2) Uani 1 d .
H33 H -0.2504 0.1175 -0.1655 0.060 Uiso 1 calc R
C34 C -0.2319(5) 0.0622(5) -0.0891(3) 0.035(2) Uani 1 d .
C35 C -0.2281(5) 0.1378(5) -0.0525(4) 0.040(2) Uani 1 d .
C36 C -0.2167(6) 0.2203(5) -0.0797(4) 0.055(3) Uani 1 d .
H36A H -0.2780 0.2432 -0.0889 0.083 Uiso 1 calc R
H36B H -0.1804 0.2143 -0.1146 0.083 Uiso 1 calc R
H36C H -0.1843 0.2578 -0.0537 0.083 Uiso 1 calc R
C37 C -0.2203(5) 0.1825(4) 0.0442(3) 0.0335(19) Uani 1 d .
C38 C -0.2656(5) 0.2581(5) 0.0462(4) 0.048(2) Uani 1 d .
H38 H -0.3014 0.2748 0.0144 0.057 Uiso 1 calc R
C39 C -0.2606(6) 0.3098(5) 0.0923(4) 0.055(2) Uani 1 d .
H39 H -0.2930 0.3611 0.0928 0.066 Uiso 1 calc R
C40 C -0.2080(6) 0.2859(5) 0.1374(4) 0.051(2) Uani 1 d .
H40 H -0.2022 0.3223 0.1689 0.061 Uiso 1 calc R
C41 C -0.1636(6) 0.2116(4) 0.1389(4) 0.043(2) Uani 1 d .
H41 H -0.1288 0.1960 0.1714 0.052 Uiso 1 calc R
C42 C -0.1692(5) 0.1582(4) 0.0923(3) 0.0328(19) Uani 1 d .
C43 C 0.2217(5) 0.0116(5) 0.0407(3) 0.0474(19) Uani 1 d .
C44 C 0.3274(5) 0.0157(6) 0.0445(6) 0.139(5) Uani 1 d .
H44A H 0.3478 0.0733 0.0401 0.208 Uiso 1 calc R
H44B H 0.3548 -0.0183 0.0145 0.208 Uiso 1 calc R
H44C H 0.3476 -0.0052 0.0815 0.208 Uiso 1 calc R
C45 C -0.3264(5) -0.0130(5) 0.1443(3) 0.0424(18) Uani 1 d .
C46 C -0.4231(5) -0.0181(6) 0.1704(3) 0.066(3) Uani 1 d .
H46A H -0.4696 -0.0014 0.1424 0.099 Uiso 1 calc R
H46B H -0.4265 0.0188 0.2033 0.099 Uiso 1 calc R
H46C H -0.4353 -0.0752 0.1825 0.099 Uiso 1 calc R
C47 C 0.0182(6) 0.2584(4) 0.0394(4) 0.045(2) Uani 1 d .
C48 C 0.0103(7) 0.3515(4) 0.0283(4) 0.072(3) Uani 1 d .
H48A H -0.0523 0.3643 0.0144 0.108 Uiso 1 calc R
H48B H 0.0562 0.3679 -0.0002 0.108 Uiso 1 calc R
H48C H 0.0218 0.3819 0.0635 0.108 Uiso 1 calc R
C49 C -0.0404(6) -0.0426(6) 0.2672(3) 0.050(2) Uani 1 d .
C50 C 0.0072(8) -0.0653(6) 0.3219(3) 0.098(4) Uani 1 d .
H50A H -0.0385 -0.0662 0.3527 0.147 Uiso 1 calc R
H50B H 0.0555 -0.0243 0.3304 0.147 Uiso 1 calc R
H50C H 0.0357 -0.1202 0.3182 0.147 Uiso 1 calc R
N1 N 0.0287(3) -0.1619(3) -0.0361(2) 0.0270(13) Uani 1 d .
N2 N 0.0554(4) -0.2480(3) 0.0581(3) 0.0282(14) Uani 1 d .
N3 N 0.1027(4) -0.1555(3) 0.1429(2) 0.0307(13) Uani 1 d .
N4 N -0.2050(4) -0.1471(3) -0.0032(3) 0.0302(15) Uani 1 d .
N5 N -0.2217(3) -0.0099(4) -0.0629(2) 0.0345(13) Uani 1 d .
N6 N -0.2265(4) 0.1228(4) 0.0016(3) 0.0367(17) Uani 1 d .
O1 O -0.0225(2) -0.0077(3) 0.00018(14) 0.0281(9) Uani 1 d .
O2 O 0.0391(2) 0.0017(3) 0.12944(14) 0.0282(9) Uani 1 d .
O3 O -0.1170(3) -0.1038(3) 0.09202(19) 0.0289(12) Uani 1 d .
O4 O -0.1214(4) 0.0856(3) 0.0920(2) 0.0321(13) Uani 1 d .
O5 O 0.1808(4) 0.0786(3) 0.0415(3) 0.0550(17) Uani 1 d .
O6 O 0.1869(3) -0.0586(3) 0.0378(3) 0.0456(15) Uani 1 d .
O7 O -0.3203(3) -0.0194(3) 0.09187(18) 0.0464(13) Uani 1 d .
O8 O -0.2617(3) -0.0025(4) 0.17787(17) 0.0518(12) Uani 1 d .
O9 O 0.0510(4) 0.2345(3) 0.0850(3) 0.0495(16) Uani 1 d .
O10 O -0.0063(4) 0.2100(3) 0.0012(2) 0.0471(14) Uani 1 d .
O11 O -0.0661(4) -0.1025(3) 0.2353(2) 0.0581(15) Uani 1 d .
O12 O -0.0595(4) 0.0306(3) 0.2551(2) 0.0488(15) Uani 1 d .
C51 C 0.5599(9) 0.7396(8) 0.2773(6) 0.132(5) Uani 1 d .
H51A H 0.5464 0.7669 0.2411 0.198 Uiso 1 calc R
H51B H 0.5979 0.6902 0.2704 0.198 Uiso 1 calc R
H51C H 0.5937 0.7779 0.3020 0.198 Uiso 1 calc R
C52 C 0.4769(8) 0.6962(7) 0.3644(5) 0.109(4) Uani 1 d .
H52A H 0.4134 0.6876 0.3782 0.164 Uiso 1 calc R
H52B H 0.5054 0.7423 0.3851 0.164 Uiso 1 calc R
H52C H 0.5134 0.6458 0.3705 0.164 Uiso 1 calc R
C53 C 0.3962(9) 0.7134(7) 0.2741(5) 0.096(4) Uani 1 d .
H53 H 0.3414 0.6966 0.2933 0.115 Uiso 1 calc R
N7 N 0.4746(7) 0.7158(5) 0.3039(4) 0.083(3) Uani 1 d .
O13 O 0.3894(7) 0.7306(6) 0.2255(4) 0.136(4) Uani 1 d .
O14 O 0.1322(15) 0.2661(10) 0.2041(11) 0.399(13) Uani 1 d .

loop_
_atom_site_aniso_label
_atom_site_aniso_U_11
_atom_site_aniso_U_22
_atom_site_aniso_U_33
_atom_site_aniso_U_23
_atom_site_aniso_U_13
_atom_site_aniso_U_12
Cd1 0.0378(4) 0.0228(3) 0.0364(4) 0.0002(3) 0.0016(3) -0.0018(3)
Cd2 0.0335(3) 0.0217(2) 0.0223(3) -0.0014(2) -0.0023(3) 0.0006(2)
Cd3 0.0405(3) 0.0362(3) 0.0205(2) -0.0011(3) 0.00119(19) 0.0015(3)
Cd4 0.0383(3) 0.0329(3) 0.0226(2) -0.0033(3) -0.00378(19) 0.0007(3)
C1 0.021(3) 0.032(4) 0.025(3) 0.011(3) -0.001(3) -0.003(3)
C2 0.045(5) 0.029(4) 0.045(5) 0.003(4) 0.002(4) -0.001(4)
C3 0.055(6) 0.061(5) 0.020(5) 0.006(4) 0.008(4) 0.006(4)
C4 0.067(6) 0.058(5) 0.018(4) 0.000(4) 0.013(4) 0.002(4)
C5 0.079(6) 0.043(4) 0.020(4) -0.002(4) 0.011(4) 0.003(5)
C6 0.025(4) 0.034(4) 0.019(4) -0.004(3) 0.001(3) -0.005(3)
C7 0.033(4) 0.040(4) 0.025(4) -0.005(3) -0.007(3) 0.001(4)
C8 0.119(8) 0.045(5) 0.036(5) -0.009(4) 0.012(5) 0.020(6)
C9 0.028(5) 0.023(4) 0.041(5) -0.003(3) -0.003(3) -0.003(3)
C10 0.051(5) 0.027(4) 0.057(6) -0.008(4) 0.001(4) -0.001(4)
C11 0.070(6) 0.022(4) 0.058(6) 0.002(4) 0.001(5) 0.000(4)
C12 0.051(5) 0.031(4) 0.035(5) 0.007(3) 0.004(4) 0.000(4)
C13 0.038(5) 0.024(4) 0.029(4) 0.007(3) -0.003(3) 0.005(3)
C14 0.045(5) 0.031(4) 0.021(4) 0.002(3) 0.001(3) 0.010(4)
C15 0.099(7) 0.047(5) 0.030(5) -0.003(4) -0.020(5) 0.009(5)
C16 0.035(4) 0.040(4) 0.023(4) 0.003(3) -0.004(3) 0.003(4)
C17 0.055(6) 0.047(5) 0.042(5) -0.005(4) -0.025(4) 0.008(5)
C18 0.078(8) 0.071(7) 0.067(7) -0.003(5) -0.043(6) 0.003(5)
C19 0.064(7) 0.052(6) 0.059(7) -0.020(5) -0.016(5) -0.013(5)
C20 0.046(6) 0.033(4) 0.057(6) -0.008(4) -0.006(4) 0.003(4)
C21 0.033(4) 0.033(4) 0.030(3) -0.001(4) -0.005(3) -0.010(4)
C22 0.025(4) 0.020(4) 0.032(5) -0.004(3) 0.006(3) -0.004(3)
C23 0.045(6) 0.042(5) 0.042(6) 0.007(4) 0.007(4) -0.003(4)
C24 0.057(6) 0.040(5) 0.080(8) 0.022(5) 0.008(6) -0.015(5)
C25 0.051(6) 0.029(5) 0.079(8) -0.005(5) 0.007(5) -0.013(4)
C26 0.040(5) 0.030(4) 0.062(6) -0.018(4) 0.000(4) -0.011(4)
C27 0.029(5) 0.037(4) 0.037(5) -0.003(4) 0.001(4) -0.004(4)
C28 0.019(4) 0.047(4) 0.035(5) -0.016(4) -0.008(4) -0.006(3)
C29 0.048(6) 0.066(6) 0.054(6) -0.031(5) 0.005(5) 0.010(5)
C30 0.020(5) 0.065(6) 0.027(5) -0.010(4) 0.001(3) -0.001(4)
C31 0.047(6) 0.078(7) 0.038(6) -0.020(5) 0.008(4) -0.003(5)
C32 0.054(5) 0.104(7) 0.020(4) 0.000(6) -0.006(3) -0.003(7)
C33 0.042(5) 0.088(7) 0.020(5) 0.006(4) -0.008(4) 0.000(5)
C34 0.026(5) 0.056(5) 0.024(5) -0.001(4) -0.008(3) -0.002(4)
C35 0.021(4) 0.053(5) 0.045(6) 0.010(4) -0.004(4) 0.007(4)
C36 0.057(6) 0.064(6) 0.044(6) 0.017(4) 0.001(5) 0.009(5)
C37 0.029(5) 0.037(4) 0.035(5) -0.001(4) -0.004(3) 0.014(4)
C38 0.047(5) 0.047(5) 0.048(6) 0.008(4) -0.012(4) 0.006(4)
C39 0.058(6) 0.040(5) 0.066(7) -0.012(5) 0.005(5) 0.021(4)
C40 0.064(7) 0.049(5) 0.041(6) -0.016(4) 0.003(5) 0.012(5)
C41 0.056(6) 0.043(5) 0.030(5) -0.013(4) -0.009(4) 0.017(4)
C42 0.028(5) 0.035(4) 0.036(5) 0.002(4) 0.005(4) 0.000(4)
C43 0.038(5) 0.034(5) 0.070(5) 0.004(5) 0.020(3) 0.000(5)
C44 0.015(5) 0.066(7) 0.335(17) -0.012(10) 0.008(7) 0.004(5)
C45 0.043(5) 0.045(5) 0.039(4) -0.008(4) 0.010(3) 0.009(4)
C46 0.048(5) 0.084(7) 0.067(6) -0.027(6) 0.023(4) -0.010(5)
C47 0.045(6) 0.022(4) 0.067(7) -0.008(4) 0.007(5) -0.001(4)
C48 0.100(8) 0.024(4) 0.092(8) 0.003(5) -0.009(7) 0.010(5)
C49 0.067(6) 0.070(6) 0.013(4) -0.011(4) 0.003(4) 0.033(5)
C50 0.161(10) 0.096(7) 0.035(6) -0.019(5) -0.041(6) 0.073(7)
N1 0.029(3) 0.023(3) 0.028(3) -0.001(3) -0.006(3) 0.003(3)
N2 0.030(3) 0.025(3) 0.030(4) -0.004(3) 0.000(3) 0.006(3)
N3 0.036(4) 0.028(3) 0.028(3) -0.002(3) -0.004(3) 0.004(3)
N4 0.022(4) 0.042(4) 0.026(4) -0.014(3) -0.009(3) -0.005(3)
N5 0.026(3) 0.051(4) 0.026(3) -0.003(4) -0.004(2) 0.003(3)
N6 0.036(4) 0.040(4) 0.034(4) 0.000(3) -0.003(3) 0.005(3)
O1 0.037(2) 0.026(2) 0.022(2) 0.004(2) 0.0014(16) 0.005(3)
O2 0.031(2) 0.027(2) 0.026(2) 0.001(3) -0.0066(17) -0.007(3)
O3 0.035(3) 0.032(3) 0.019(3) -0.001(2) 0.000(2) -0.007(3)
O4 0.040(3) 0.031(3) 0.026(3) -0.003(2) -0.002(2) 0.007(3)
O5 0.047(4) 0.037(3) 0.081(5) 0.006(3) 0.021(3) 0.000(3)
O6 0.037(3) 0.034(3) 0.066(4) -0.008(3) 0.011(3) 0.000(3)
O7 0.044(3) 0.062(4) 0.033(3) -0.004(3) 0.010(2) -0.008(3)
O8 0.039(3) 0.083(4) 0.033(3) -0.009(4) 0.006(2) -0.006(4)
O9 0.054(4) 0.037(3) 0.057(4) -0.001(3) -0.009(3) 0.001(3)
O10 0.059(4) 0.035(3) 0.047(4) 0.000(3) 0.001(3) -0.003(3)
O11 0.090(4) 0.052(3) 0.032(3) 0.005(3) 0.000(3) 0.018(3)
O12 0.061(4) 0.051(3) 0.035(3) -0.008(3) -0.012(3) 0.022(3)
C51 0.130(13) 0.150(13) 0.114(12) -0.029(9) 0.021(10) -0.022(10)
C52 0.127(10) 0.121(10) 0.080(9) -0.004(8) -0.042(8) 0.010(8)
C53 0.114(10) 0.094(8) 0.080(9) -0.037(8) -0.011(9) 0.036(7)
N7 0.090(7) 0.101(6) 0.058(6) -0.018(5) -0.026(6) 0.025(5)
O13 0.211(11) 0.143(7) 0.053(5) -0.028(5) -0.046(7) 0.059(7)
O14 0.49(3) 0.221(16) 0.49(3) -0.029(18) 0.06(3) 0.053(19)

loop_
_atom_type_symbol
_atom_type_description
_atom_type_scat_dispersion_real
_atom_type_scat_dispersion_imag
_atom_type_scat_source
C C 0.0033 0.0016 'International Tables Vol C Tables 4.2.6.8 and 6.1.1.4'
H H 0.0000 0.0000 'International Tables Vol C Tables 4.2.6.8 and 6.1.1.4'
N N 0.0061 0.0033 'International Tables Vol C Tables 4.2.6.8 and 6.1.1.4'
O O 0.0106 0.0060 'International Tables Vol C Tables 4.2.6.8 and 6.1.1.4'
Cd Cd -0.8075 1.2024 'International Tables Vol C Tables 4.2.6.8 and 6.1.1.4'

loop_
_geom_angle_atom_site_label_1
_geom_angle_atom_site_label_2
_geom_angle_atom_site_label_3
_geom_angle
_geom_angle_publ_flag
O5 Cd1 O2 89.32(17) y
O5 Cd1 O1 96.98(18) y
O2 Cd1 O1 87.27(14) y
O5 Cd1 O9 93.7(2) y
O2 Cd1 O9 115.73(18) y
O1 Cd1 O9 154.76(18) y
O5 Cd1 O10 103.80(19) y
O2 Cd1 O10 164.53(16) y
O1 Cd1 O10 99.02(16) y
O9 Cd1 O10 56.10(19) y
O5 Cd1 O4 163.76(18) y
O2 Cd1 O4 74.65(14) y
O1 Cd1 O4 79.97(14) y
O9 Cd1 O4 95.59(18) y
O10 Cd1 O4 92.44(17) y
O5 Cd1 C47 100.4(2) y
O2 Cd1 C47 142.1(2) y
O1 Cd1 C47 127.0(2) y
O9 Cd1 C47 28.0(2) y
O10 Cd1 C47 28.2(2) y
O4 Cd1 C47 94.0(2) y
O5 Cd1 Cd2 79.29(13) y
O2 Cd1 Cd2 47.73(10) y
O1 Cd1 Cd2 43.75(10) y
O9 Cd1 Cd2 161.49(15) y
O10 Cd1 Cd2 142.11(13) y
O4 Cd1 Cd2 87.79(10) y
C47 Cd1 Cd2 170.1(2) y
O6 Cd2 O1 91.21(17) y
O6 Cd2 N2 105.18(18) y
O1 Cd2 N2 137.22(19) y
O6 Cd2 N3 87.0(2) y
O1 Cd2 N3 153.97(16) y
N2 Cd2 N3 67.7(2) y
O6 Cd2 N1 90.93(19) y
O1 Cd2 N1 71.71(16) y
N2 Cd2 N1 68.8(2) y
N3 Cd2 N1 134.24(17) y
O6 Cd2 O3 158.19(16) y
O1 Cd2 O3 78.83(14) y
N2 Cd2 O3 95.11(17) y
N3 Cd2 O3 93.56(17) y
N1 Cd2 O3 103.99(16) y
O6 Cd2 O2 85.21(16) y
O1 Cd2 O2 84.80(14) y
N2 Cd2 O2 134.86(19) y
N3 Cd2 O2 69.18(15) y
N1 Cd2 O2 156.12(15) y
O3 Cd2 O2 74.69(13) y
O6 Cd2 Cd1 72.90(12) y
O1 Cd2 Cd1 44.63(10) y
N2 Cd2 Cd1 177.69(15) y
N3 Cd2 Cd1 110.67(13) y
N1 Cd2 Cd1 112.25(12) y
O3 Cd2 Cd1 86.61(10) y
O2 Cd2 Cd1 44.20(9) y
O8 Cd3 O3 95.22(19) y
O8 Cd3 O2 164.47(16) y
O3 Cd3 O2 79.58(15) y
O8 Cd3 O4 89.8(2) y
O3 Cd3 O4 82.87(13) y
O2 Cd3 O4 75.11(16) y
O8 Cd3 O11 101.8(2) y
O3 Cd3 O11 96.81(17) y
O2 Cd3 O11 93.39(17) y
O4 Cd3 O11 168.39(19) y
O8 Cd3 O12 99.76(18) y
O3 Cd3 O12 151.41(17) y
O2 Cd3 O12 91.31(16) y
O4 Cd3 O12 121.16(17) y
O11 Cd3 O12 56.40(19) y
O8 Cd3 C49 105.0(2) y
O3 Cd3 C49 124.2(2) y
O2 Cd3 C49 89.9(2) y
O4 Cd3 C49 146.6(2) y
O11 Cd3 C49 28.7(2) y
O12 Cd3 C49 27.92(19) y
O8 Cd3 Cd4 76.71(11) y
O3 Cd3 Cd4 43.75(11) y
O2 Cd3 Cd4 89.71(8) y
O4 Cd3 Cd4 44.45(11) y
O11 Cd3 Cd4 139.04(14) y
O12 Cd3 Cd4 164.43(13) y
C49 Cd3 Cd4 167.6(2) y
O7 Cd4 N5 117.35(16) y
O7 Cd4 O3 88.75(16) y
N5 Cd4 O3 133.23(19) y
O7 Cd4 N6 94.67(19) y
N5 Cd4 N6 69.0(2) y
O3 Cd4 N6 151.61(19) y
O7 Cd4 O4 91.49(17) y
N5 Cd4 O4 130.9(2) y
O3 Cd4 O4 81.90(13) y
N6 Cd4 O4 69.85(19) y
O7 Cd4 N4 96.66(19) y
N5 Cd4 N4 69.1(2) y
O3 Cd4 N4 69.87(18) y
N6 Cd4 N4 137.21(18) y
O4 Cd4 N4 150.34(19) y
O7 Cd4 O1 159.90(13) y
N5 Cd4 O1 82.69(13) y
O3 Cd4 O1 75.03(14) y
N6 Cd4 O1 94.22(18) y
O4 Cd4 O1 74.77(15) y
N4 Cd4 O1 88.93(17) y
O7 Cd4 Cd3 73.77(11) y
N5 Cd4 Cd3 168.85(11) y
O3 Cd4 Cd3 43.43(11) y
N6 Cd4 Cd3 110.85(16) y
O4 Cd4 Cd3 43.71(11) y
N4 Cd4 Cd3 111.93(15) y
O1 Cd4 Cd3 86.22(8) y
O1 C1 C2 120.8(6) y
O1 C1 C6 121.4(6) y
C2 C1 C6 117.8(6) y
C3 C2 C1 122.2(7) y
C2 C3 C4 120.1(7) y
C3 C4 C5 119.6(7) y
C6 C5 C4 121.9(7) y
C5 C6 C1 118.5(6) y
C5 C6 N1 126.4(6) y
C1 C6 N1 114.8(5) y
N1 C7 C8 129.1(6) y
N1 C7 C9 114.5(6) y
C8 C7 C9 116.4(6) y
N2 C9 C10 119.7(7) y
N2 C9 C7 115.8(6) y
C10 C9 C7 124.5(7) y
C11 C10 C9 118.8(7) y
C12 C11 C10 120.4(6) y
C11 C12 C13 118.9(7) y
N2 C13 C12 119.6(6) y
N2 C13 C14 115.4(6) y
C12 C13 C14 124.8(6) y
N3 C14 C13 115.9(6) y
N3 C14 C15 126.7(6) y
C13 C14 C15 117.3(6) y
C17 C16 N3 123.1(6) y
C17 C16 C21 120.4(7) y
N3 C16 C21 115.6(6) y
C18 C17 C16 119.5(8) y
C19 C18 C17 122.1(9) y
C18 C19 C20 119.5(8) y
C21 C20 C19 120.7(7) y
O2 C21 C20 122.2(7) y
O2 C21 C16 120.1(6) y
C20 C21 C16 117.7(6) y
O3 C22 C23 122.6(7) y
O3 C22 C27 120.0(6) y
C23 C22 C27 117.4(6) y
C24 C23 C22 120.1(9) y
C23 C24 C25 121.8(9) y
C26 C25 C24 119.7(7) y
C25 C26 C27 120.1(8) y
C26 C27 C22 120.8(7) y
C26 C27 N4 125.2(7) y
C22 C27 N4 113.9(6) y
N4 C28 C30 114.8(7) y
N4 C28 C29 126.9(8) y
C30 C28 C29 118.2(8) y
N5 C30 C31 118.7(8) y
N5 C30 C28 117.0(7) y
C31 C30 C28 124.3(7) y
C32 C31 C30 118.6(8) y
C31 C32 C33 120.3(7) y
C34 C33 C32 119.0(8) y
N5 C34 C33 120.9(8) y
N5 C34 C35 116.2(7) y
C33 C34 C35 122.8(8) y
N6 C35 C36 126.2(8) y
N6 C35 C34 114.6(7) y
C36 C35 C34 118.9(8) y
C38 C37 N6 127.0(7) y
C38 C37 C42 117.7(7) y
N6 C37 C42 114.9(6) y
C39 C38 C37 122.5(8) y
C40 C39 C38 118.4(7) y
C41 C40 C39 122.1(8) y
C40 C41 C42 119.8(8) y
O4 C42 C41 120.4(7) y
O4 C42 C37 120.1(7) y
C41 C42 C37 119.4(7) y
O5 C43 O6 127.6(7) y
O5 C43 C44 116.0(7) y
O6 C43 C44 116.5(7) y
O8 C45 O7 126.6(6) y
O8 C45 C46 115.8(6) y
O7 C45 C46 117.6(6) y
O9 C47 O10 122.9(7) y
O9 C47 C48 119.0(8) y
O10 C47 C48 118.1(9) y
O9 C47 Cd1 61.4(4) y
O10 C47 Cd1 61.5(4) y
C48 C47 Cd1 179.6(7) y
O12 C49 O11 121.2(8) y
O12 C49 C50 121.7(8) y
O11 C49 C50 116.9(8) y
O12 C49 Cd3 61.3(4) y
O11 C49 Cd3 60.7(4) y
C50 C49 Cd3 174.2(6) y
C7 N1 C6 128.6(6) y
C7 N1 Cd2 120.0(4) y
C6 N1 Cd2 110.5(4) y
C13 N2 C9 122.4(6) y
C13 N2 Cd2 117.5(5) y
C9 N2 Cd2 119.7(5) y
C14 N3 C16 129.0(6) y
C14 N3 Cd2 116.7(4) y
C16 N3 Cd2 113.4(4) y
C28 N4 C27 127.5(6) y
C28 N4 Cd4 119.3(5) y
C27 N4 Cd4 112.2(4) y
C34 N5 C30 122.4(5) y
C34 N5 Cd4 119.4(5) y
C30 N5 Cd4 117.6(5) y
C35 N6 C37 125.5(7) y
C35 N6 Cd4 119.1(5) y
C37 N6 Cd4 113.6(5) y
C1 O1 Cd2 112.3(4) y
C1 O1 Cd1 124.2(4) y
Cd2 O1 Cd1 91.62(12) y
C1 O1 Cd4 122.0(3) y
Cd2 O1 Cd4 101.24(14) y
Cd1 O1 Cd4 99.45(14) y
C21 O2 Cd1 127.0(4) y
C21 O2 Cd3 117.7(3) y
Cd1 O2 Cd3 106.13(15) y
C21 O2 Cd2 108.6(4) y
Cd1 O2 Cd2 88.08(11) y
Cd3 O2 Cd2 102.51(15) y
C22 O3 Cd3 129.5(4) y
C22 O3 Cd4 111.8(4) y
Cd3 O3 Cd4 92.82(16) y
C22 O3 Cd2 111.8(4) y
Cd3 O3 Cd2 102.79(17) y
Cd4 O3 Cd2 104.69(17) y
C42 O4 Cd3 127.1(4) y
C42 O4 Cd4 110.9(4) y
Cd3 O4 Cd4 91.84(15) y
C42 O4 Cd1 113.8(4) y
Cd3 O4 Cd1 104.09(19) y
Cd4 O4 Cd1 105.46(18) y
C43 O5 Cd1 126.3(5) y
C43 O6 Cd2 131.9(5) y
C45 O7 Cd4 130.9(4) y
C45 O8 Cd3 130.7(4) y
C47 O9 Cd1 90.6(5) y
C47 O10 Cd1 90.3(5) y
C49 O11 Cd3 90.5(5) y
C49 O12 Cd3 90.7(5) y
O13 C53 N7 125.1(14) y
C53 N7 C51 120.1(11) y
C53 N7 C52 122.0(11) y
C51 N7 C52 117.9(10) y

loop_
_geom_bond_atom_site_label_1
_geom_bond_atom_site_label_2
_geom_bond_distance
_geom_bond_publ_flag
Cd1 O5 2.203(5) y
Cd1 O2 2.297(4) y
Cd1 O1 2.314(4) y
Cd1 O9 2.315(5) y
Cd1 O10 2.317(5) y
Cd1 O4 2.354(5) y
Cd1 C47 2.636(7) y
Cd1 Cd2 3.2927(6) y
Cd2 O6 2.266(5) y
Cd2 O1 2.278(4) y
Cd2 N2 2.300(5) y
Cd2 N3 2.346(5) y
Cd2 N1 2.386(5) y
Cd2 O3 2.433(5) y
Cd2 O2 2.438(4) y
Cd3 O8 2.208(4) y
Cd3 O3 2.306(4) y
Cd3 O2 2.311(3) y
Cd3 O4 2.316(5) y
Cd3 O11 2.322(5) y
Cd3 O12 2.335(5) y
Cd3 C49 2.661(8) y
Cd3 Cd4 3.3502(7) y
Cd4 O7 2.296(4) y
Cd4 N5 2.297(5) y
Cd4 O3 2.320(5) y
Cd4 N6 2.343(6) y
Cd4 O4 2.347(5) y
Cd4 N4 2.350(5) y
Cd4 O1 2.584(3) y
C1 O1 1.345(6) y
C1 C2 1.395(8) y
C1 C6 1.426(8) y
C2 C3 1.357(10) y
C3 C4 1.367(9) y
C4 C5 1.384(9) y
C5 C6 1.371(9) y
C6 N1 1.427(8) y
C7 N1 1.273(7) y
C7 C8 1.490(9) y
C7 C9 1.526(9) y
C9 N2 1.342(8) y
C9 C10 1.386(8) y
C10 C11 1.371(10) y
C11 C12 1.370(9) y
C12 C13 1.393(9) y
C13 N2 1.323(8) y
C13 C14 1.464(9) y
C14 N3 1.265(8) y
C14 C15 1.491(10) y
C16 C17 1.381(9) y
C16 N3 1.407(8) y
C16 C21 1.424(9) y
C17 C18 1.368(11) y
C18 C19 1.350(10) y
C19 C20 1.401(11) y
C20 C21 1.389(9) y
C21 O2 1.346(6) y
C22 O3 1.336(7) y
C22 C23 1.399(10) y
C22 C27 1.415(10) y
C23 C24 1.376(11) y
C24 C25 1.380(12) y
C25 C26 1.352(11) y
C26 C27 1.403(9) y
C27 N4 1.433(9) y
C28 N4 1.263(9) y
C28 C30 1.501(11) y
C28 C29 1.505(10) y
C30 N5 1.333(9) y
C30 C31 1.432(11) y
C31 C32 1.366(12) y
C32 C33 1.378(11) y
C33 C34 1.376(11) y
C34 N5 1.325(9) y
C34 C35 1.498(11) y
C35 N6 1.298(10) y
C35 C36 1.488(10) y
C37 C38 1.382(9) y
C37 N6 1.398(9) y
C37 C42 1.409(10) y
C38 C39 1.375(11) y
C39 C40 1.362(12) y
C40 C41 1.359(10) y
C41 C42 1.400(10) y
C42 O4 1.358(8) y
C43 O5 1.232(8) y
C43 O6 1.241(8) y
C43 C44 1.525(10) y
C45 O8 1.235(7) y
C45 O7 1.245(7) y
C45 C46 1.525(9) y
C47 O9 1.236(10) y
C47 O10 1.244(9) y
C47 C48 1.530(9) y
C49 O12 1.246(9) y
C49 O11 1.279(9) y
C49 C50 1.508(10) y
C51 N7 1.431(13) y
C52 N7 1.463(12) y
C53 O13 1.183(13) y
C53 N7 1.330(13) y
